data_4324076
loop_
_publ_author_name
'Dapeng Zhao'
'Bo Gao'
'Wei Gao'
'Xuyang Luo'
'Duihai Tang'
'Ying Mu'
'Ling Ye'

_publ_section_title
;
 New Titanium Complexes with Symmetric or Asymmetric
 cis-9,10-Dihydrophenanthrenediamide Ligands Formed through Sequential
 Intramolecular C-C Bond-Forming Reactions
;
_journal_name_full 'Inorganic Chemistry'
_journal_page_first 30
_journal_page_last 36
_journal_paper_doi 10.1021/ic1008768
_journal_volume 50
_journal_year 2011
_chemical_formula_sum 'C160 H212 N8 O8 Ti4'
_chemical_formula_weight 2566.98
_chemical_name_systematic
; 
 ? 
;
_space_group_IT_number 14
_symmetry_cell_setting monoclinic
_symmetry_space_group_name_Hall '-P 2ybc'
_symmetry_space_group_name_H-M 'P 1 21/c 1'
_atom_sites_solution_hydrogens geom
_atom_sites_solution_primary direct
_atom_sites_solution_secondary difmap
_audit_creation_method SHELXL-97
_cell_angle_alpha 90.00
_cell_angle_beta 102.68(3)
_cell_angle_gamma 90.00
_cell_formula_units_Z 1
_cell_length_a 12.937(3)
_cell_length_b 19.908(4)
_cell_length_c 14.199(3)
_cell_measurement_temperature 293(2)
_cell_volume 3567.8(14)
_computing_cell_refinement 'RAPID AUTO'
_computing_data_collection 'RAPID AUTO'
_computing_data_reduction 'RAPID AUTO'
_computing_molecular_graphics 'Bruker SHELXTL'
_computing_publication_material 'Bruker SHELXTL'
_computing_structure_refinement 'SHELXL-97 (Sheldrick, 1997)'
_computing_structure_solution 'SHELXS-97 (Sheldrick, 1990)'
_diffrn_ambient_temperature 293(2)
_diffrn_detector_area_resol_mean '100x100 microns'
_diffrn_measured_fraction_theta_full 0.976
_diffrn_measured_fraction_theta_max 0.976
_diffrn_measurement_device_type 'Rigaku R-AXIS RAPID IP diffractometer'
_diffrn_measurement_method 'Oscillation scans'
_diffrn_radiation_monochromator graphite
_diffrn_radiation_source 'fine-focus sealed tube'
_diffrn_radiation_type MoK\a
_diffrn_radiation_wavelength 0.71073
_diffrn_reflns_av_R_equivalents 0.2002
_diffrn_reflns_av_sigmaI/netI 0.2089
_diffrn_reflns_limit_h_max 16
_diffrn_reflns_limit_h_min -16
_diffrn_reflns_limit_k_max 25
_diffrn_reflns_limit_k_min -25
_diffrn_reflns_limit_l_max 18
_diffrn_reflns_limit_l_min -17
_diffrn_reflns_number 32380
_diffrn_reflns_theta_full 27.48
_diffrn_reflns_theta_max 27.48
_diffrn_reflns_theta_min 3.11
_diffrn_standards_decay_% none
_diffrn_standards_interval_count none
_diffrn_standards_interval_time none
_diffrn_standards_number none
_exptl_absorpt_coefficient_mu 0.275
_exptl_absorpt_correction_type none
_exptl_crystal_colour yellow
_exptl_crystal_density_diffrn 1.195
_exptl_crystal_density_method 'not measured'
_exptl_crystal_description block
_exptl_crystal_F_000 1380
_exptl_crystal_size_max 0.12
_exptl_crystal_size_mid 0.11
_exptl_crystal_size_min 0.09
_refine_diff_density_max 0.319
_refine_diff_density_min -0.332
_refine_diff_density_rms 0.045
_refine_ls_extinction_method none
_refine_ls_goodness_of_fit_ref 0.967
_refine_ls_hydrogen_treatment constr
_refine_ls_matrix_type full
_refine_ls_number_parameters 440
_refine_ls_number_reflns 7981
_refine_ls_number_restraints 56
_refine_ls_restrained_S_all 0.965
_refine_ls_R_factor_all 0.2865
_refine_ls_R_factor_gt 0.0988
_refine_ls_shift/su_max 0.000
_refine_ls_shift/su_mean 0.000
_refine_ls_structure_factor_coef Fsqd
_refine_ls_weighting_details 'calc w=1/[\s^2^(Fo^2^)+(0.0886P)^2^+0.0000P] where P=(Fo^2^+2Fc^2^)/3'
_refine_ls_weighting_scheme calc
_refine_ls_wR_factor_gt 0.1829
_refine_ls_wR_factor_ref 0.2509
_reflns_number_gt 2451
_reflns_number_total 7981
_reflns_threshold_expression >2sigma(I)
_cod_data_source_file ic1008768_si_001_2.cif
_cod_data_source_block 2b
_cod_original_cell_volume 3567.8(13)
_cod_database_code 4324076

loop_
_symmetry_equiv_pos_as_xyz
'x, y, z'
'-x, y+1/2, -z+1/2'
'-x, -y, -z'
'x, -y-1/2, z-1/2'

loop_
_atom_site_label
_atom_site_type_symbol
_atom_site_fract_x
_atom_site_fract_y
_atom_site_fract_z
_atom_site_U_iso_or_equiv
_atom_site_adp_type
_atom_site_occupancy
_atom_site_symmetry_multiplicity
_atom_site_calc_flag
_atom_site_refinement_flags
_atom_site_disorder_assembly
_atom_site_disorder_group
C36A C 1.0166(15) 0.1556(7) 0.4097(12) 0.179(6) Uani 0.780(15) 1 d PU A 1
H36A H 1.0478 0.1449 0.3561 0.268 Uiso 0.780(15) 1 calc PR A 1
H36B H 1.0697 0.1738 0.4614 0.268 Uiso 0.780(15) 1 calc PR A 1
H36C H 0.9611 0.1880 0.3899 0.268 Uiso 0.780(15) 1 calc PR A 1
C37A C 0.9274(10) 0.0997(5) 0.5264(9) 0.133(5) Uani 0.780(15) 1 d PU A 1
H37A H 0.9339 0.0571 0.5588 0.200 Uiso 0.780(15) 1 calc PR A 1
H37B H 0.8539 0.1115 0.5068 0.200 Uiso 0.780(15) 1 calc PR A 1
H37C H 0.9641 0.1334 0.5694 0.200 Uiso 0.780(15) 1 calc PR A 1
C36B C 0.929(5) 0.166(2) 0.436(4) 0.17(2) Uani 0.220(15) 1 d PU A 2
H36D H 0.9441 0.1883 0.3803 0.257 Uiso 0.220(15) 1 calc PR A 2
H36E H 0.9619 0.1909 0.4931 0.257 Uiso 0.220(15) 1 calc PR A 2
H36F H 0.8540 0.1649 0.4308 0.257 Uiso 0.220(15) 1 calc PR A 2
C37B C 1.076(5) 0.112(3) 0.438(4) 0.21(2) Uani 0.220(15) 1 d PU A 2
H37D H 1.1200 0.0724 0.4521 0.319 Uiso 0.220(15) 1 calc PR A 2
H37E H 1.1020 0.1460 0.4844 0.319 Uiso 0.220(15) 1 calc PR A 2
H37F H 1.0771 0.1275 0.3744 0.319 Uiso 0.220(15) 1 calc PR A 2
C34A C 0.867(4) 0.1928(16) 0.011(4) 0.121(13) Uani 0.33(3) 1 d PU B 1
H34A H 0.9088 0.1697 -0.0271 0.182 Uiso 0.33(3) 1 calc PR B 1
H34B H 0.9131 0.2129 0.0660 0.182 Uiso 0.33(3) 1 calc PR B 1
H34C H 0.8257 0.2271 -0.0274 0.182 Uiso 0.33(3) 1 calc PR B 1
C34B C 0.9118(12) 0.1638(12) 0.0710(18) 0.122(7) Uani 0.67(3) 1 d PU B 2
H34D H 0.9496 0.1417 0.0287 0.183 Uiso 0.67(3) 1 calc PR B 2
H34E H 0.9394 0.1494 0.1362 0.183 Uiso 0.67(3) 1 calc PR B 2
H34F H 0.9201 0.2115 0.0667 0.183 Uiso 0.67(3) 1 calc PR B 2
Ti1 Ti 0.79629(8) 0.02080(5) 0.29768(8) 0.0670(4) Uani 1 1 d . . .
O1 O 0.9041(3) 0.0658(2) 0.3614(3) 0.0894(14) Uani 1 1 d . A .
O2 O 0.7246(3) -0.0165(2) 0.3771(3) 0.0879(13) Uani 1 1 d . . .
N1 N 0.8224(3) -0.04225(19) 0.2056(3) 0.0565(12) Uani 1 1 d . . .
N2 N 0.7198(3) 0.0730(2) 0.1932(3) 0.0615(12) Uani 1 1 d . . .
C1 C 0.6768(4) 0.0243(2) 0.1131(4) 0.0578(14) Uani 1 1 d . . .
H1 H 0.6579 0.0495 0.0525 0.069 Uiso 1 1 calc R . .
C2 C 0.5788(4) -0.0112(3) 0.1286(4) 0.0579(14) Uani 1 1 d . . .
C3 C 0.5083(5) 0.0218(3) 0.1728(4) 0.0722(16) Uani 1 1 d . . .
H3 H 0.5214 0.0662 0.1922 0.087 Uiso 1 1 calc R . .
C4 C 0.4198(5) -0.0095(4) 0.1886(5) 0.086(2) Uani 1 1 d . . .
H4 H 0.3725 0.0139 0.2171 0.103 Uiso 1 1 calc R . .
C5 C 0.4007(5) -0.0752(4) 0.1628(5) 0.085(2) Uani 1 1 d . . .
H5 H 0.3431 -0.0977 0.1774 0.101 Uiso 1 1 calc R . .
C6 C 0.4679(5) -0.1075(3) 0.1147(5) 0.0743(17) Uani 1 1 d . . .
H6 H 0.4531 -0.1516 0.0947 0.089 Uiso 1 1 calc R . .
C7 C 0.5562(4) -0.0766(3) 0.0955(4) 0.0614(15) Uani 1 1 d . . .
C8 C 0.6245(5) -0.1090(3) 0.0405(4) 0.0583(15) Uani 1 1 d . . .
C9 C 0.5880(5) -0.1634(3) -0.0211(5) 0.0775(18) Uani 1 1 d . . .
H9 H 0.5188 -0.1786 -0.0283 0.093 Uiso 1 1 calc R . .
C10 C 0.6554(6) -0.1939(3) -0.0704(5) 0.091(2) Uani 1 1 d . . .
H10 H 0.6316 -0.2309 -0.1090 0.109 Uiso 1 1 calc R . .
C11 C 0.7554(7) -0.1716(3) -0.0645(5) 0.099(2) Uani 1 1 d . . .
H11 H 0.7997 -0.1926 -0.0989 0.119 Uiso 1 1 calc R . .
C12 C 0.7905(5) -0.1168(3) -0.0061(5) 0.0764(18) Uani 1 1 d . . .
H12 H 0.8594 -0.1014 -0.0006 0.092 Uiso 1 1 calc R . .
C13 C 0.7251(5) -0.0850(3) 0.0438(4) 0.0591(15) Uani 1 1 d . . .
C14 C 0.7664(4) -0.0253(3) 0.1056(4) 0.0575(14) Uani 1 1 d . . .
H14 H 0.8166 -0.0017 0.0747 0.069 Uiso 1 1 calc R . .
C15 C 0.9064(5) -0.0899(3) 0.2155(4) 0.0704(17) Uani 1 1 d . . .
C16 C 1.0045(5) -0.0714(4) 0.1994(5) 0.088(2) Uani 1 1 d . . .
C17 C 1.0843(6) -0.1182(6) 0.2100(6) 0.122(3) Uani 1 1 d . . .
H17 H 1.1507 -0.1057 0.2010 0.146 Uiso 1 1 calc R . .
C18 C 1.0666(8) -0.1826(6) 0.2335(7) 0.133(4) Uani 1 1 d . . .
H18 H 1.1203 -0.2143 0.2381 0.159 Uiso 1 1 calc R . .
C19 C 0.9710(8) -0.2015(4) 0.2506(6) 0.116(3) Uani 1 1 d . . .
H19 H 0.9610 -0.2456 0.2685 0.140 Uiso 1 1 calc R . .
C20 C 0.8890(6) -0.1560(3) 0.2417(5) 0.0796(19) Uani 1 1 d . . .
C21 C 1.0263(6) -0.0002(4) 0.1742(7) 0.123(3) Uani 1 1 d . . .
H21A H 1.0194 0.0021 0.1049 0.147 Uiso 1 1 calc R . .
H21B H 0.9710 0.0280 0.1896 0.147 Uiso 1 1 calc R . .
C22 C 1.1256(7) 0.0288(5) 0.2188(9) 0.199(5) Uani 1 1 d . . .
H22A H 1.1390 0.0216 0.2872 0.298 Uiso 1 1 calc R . .
H22B H 1.1240 0.0762 0.2058 0.298 Uiso 1 1 calc R . .
H22C H 1.1808 0.0082 0.1933 0.298 Uiso 1 1 calc R . .
C23 C 0.7852(6) -0.1794(3) 0.2582(5) 0.096(2) Uani 1 1 d . . .
H23A H 0.7343 -0.1431 0.2422 0.116 Uiso 1 1 calc R . .
H23B H 0.7930 -0.1892 0.3263 0.116 Uiso 1 1 calc R . .
C24 C 0.7407(7) -0.2411(3) 0.2004(6) 0.124(3) Uani 1 1 d . . .
H24A H 0.7385 -0.2334 0.1333 0.187 Uiso 1 1 calc R . .
H24B H 0.6704 -0.2498 0.2091 0.187 Uiso 1 1 calc R . .
H24C H 0.7852 -0.2791 0.2224 0.187 Uiso 1 1 calc R . .
C25 C 0.6995(5) 0.1424(3) 0.1784(5) 0.0658(16) Uani 1 1 d . . .
C26 C 0.6518(5) 0.1779(3) 0.2427(5) 0.0812(19) Uani 1 1 d . . .
C27 C 0.6278(6) 0.2451(4) 0.2254(7) 0.105(3) Uani 1 1 d . . .
H27 H 0.5961 0.2688 0.2679 0.125 Uiso 1 1 calc R . .
C28 C 0.6495(6) 0.2771(4) 0.1479(8) 0.108(3) Uani 1 1 d . . .
H28 H 0.6289 0.3216 0.1357 0.129 Uiso 1 1 calc R . .
C29 C 0.7013(6) 0.2446(3) 0.0879(6) 0.099(2) Uani 1 1 d . . .
H29 H 0.7186 0.2676 0.0365 0.118 Uiso 1 1 calc R . .
C30 C 0.7292(5) 0.1762(3) 0.1024(6) 0.0771(19) Uani 1 1 d . B .
C31 C 0.6328(6) 0.1469(4) 0.3334(6) 0.101(2) Uani 1 1 d . . .
H31A H 0.6897 0.1604 0.3866 0.121 Uiso 1 1 calc R . .
H31B H 0.6365 0.0984 0.3275 0.121 Uiso 1 1 calc R . .
C32 C 0.5280(7) 0.1646(4) 0.3586(7) 0.140(3) Uani 1 1 d . . .
H32A H 0.5225 0.2125 0.3634 0.209 Uiso 1 1 calc R . .
H32B H 0.5246 0.1444 0.4192 0.209 Uiso 1 1 calc R . .
H32C H 0.4708 0.1482 0.3091 0.209 Uiso 1 1 calc R . .
C33 C 0.7989(5) 0.1465(3) 0.0425(5) 0.088(2) Uani 1 1 d U . .
H33A H 0.8416 0.1115 0.0797 0.105 Uiso 0.33(3) 1 calc PR B 1
H33B H 0.7545 0.1254 -0.0137 0.105 Uiso 0.33(3) 1 calc PR B 1
H33C H 0.7925 0.0980 0.0445 0.105 Uiso 0.67(3) 1 d PR B 2
H33D H 0.7726 0.1604 -0.0239 0.105 Uiso 0.67(3) 1 d PR B 2
C35 C 0.9730(8) 0.0952(4) 0.4425(9) 0.135(3) Uani 1 1 d . . .
H35A H 1.0327 0.0641 0.4603 0.162 Uiso 0.780(15) 1 calc PR A 1
C38 C 0.6477(9) -0.0361(6) 0.4279(7) 0.150(4) Uani 1 1 d . . .
H38 H 0.5858 -0.0092 0.3980 0.180 Uiso 1 1 calc R . .
C39 C 0.6122(10) -0.1008(5) 0.4112(8) 0.195(5) Uani 1 1 d . . .
H39A H 0.6041 -0.1111 0.3439 0.293 Uiso 1 1 calc R . .
H39B H 0.5452 -0.1055 0.4290 0.293 Uiso 1 1 calc R . .
H39C H 0.6626 -0.1311 0.4489 0.293 Uiso 1 1 calc R . .
C40 C 0.6734(9) -0.0118(7) 0.5264(7) 0.209(6) Uani 1 1 d . . .
H40A H 0.7224 -0.0422 0.5657 0.314 Uiso 1 1 calc R . .
H40B H 0.6099 -0.0091 0.5507 0.314 Uiso 1 1 calc R . .
H40C H 0.7050 0.0319 0.5281 0.314 Uiso 1 1 calc R . .

loop_
_atom_site_aniso_label
_atom_site_aniso_U_11
_atom_site_aniso_U_22
_atom_site_aniso_U_33
_atom_site_aniso_U_23
_atom_site_aniso_U_13
_atom_site_aniso_U_12
C36A 0.180(8) 0.171(7) 0.183(7) -0.003(5) 0.036(5) -0.013(5)
C37A 0.138(7) 0.140(6) 0.121(6) -0.012(4) 0.028(4) -0.008(4)
C36B 0.17(2) 0.17(2) 0.17(2) -0.002(5) 0.037(7) 0.000(5)
C37B 0.21(3) 0.21(2) 0.21(3) 0.000(5) 0.045(7) -0.001(5)
C34A 0.09(3) 0.098(18) 0.19(3) 0.007(18) 0.07(2) -0.019(15)
C34B 0.069(8) 0.123(14) 0.169(17) -0.035(11) 0.014(10) -0.013(8)
Ti1 0.0471(7) 0.0836(7) 0.0684(7) -0.0061(6) 0.0083(5) 0.0015(6)
O1 0.060(3) 0.109(3) 0.088(3) -0.024(2) -0.008(2) -0.019(2)
O2 0.074(3) 0.116(3) 0.084(3) 0.011(3) 0.040(3) -0.004(3)
N1 0.041(3) 0.069(3) 0.060(3) -0.005(2) 0.013(2) 0.008(2)
N2 0.042(3) 0.069(3) 0.070(3) -0.004(2) 0.004(2) 0.005(2)
C1 0.045(3) 0.065(3) 0.060(4) 0.003(3) 0.005(3) -0.001(3)
C2 0.036(3) 0.081(4) 0.054(3) 0.004(3) 0.004(3) 0.000(3)
C3 0.046(4) 0.081(4) 0.089(5) -0.004(4) 0.011(3) 0.000(3)
C4 0.046(4) 0.123(6) 0.093(5) 0.006(4) 0.026(4) 0.004(4)
C5 0.054(5) 0.109(5) 0.093(5) 0.013(4) 0.020(4) -0.020(4)
C6 0.054(4) 0.091(4) 0.073(4) 0.003(3) 0.004(4) -0.012(4)
C7 0.038(4) 0.079(4) 0.064(4) 0.005(3) 0.004(3) -0.008(3)
C8 0.045(4) 0.070(4) 0.054(4) 0.003(3) -0.003(3) -0.008(3)
C9 0.051(4) 0.090(4) 0.085(5) 0.002(4) 0.002(4) -0.006(3)
C10 0.078(6) 0.087(5) 0.102(6) -0.023(4) 0.009(5) -0.012(4)
C11 0.094(6) 0.102(5) 0.096(6) -0.026(4) 0.014(5) 0.005(5)
C12 0.050(4) 0.088(4) 0.091(5) -0.009(4) 0.017(4) 0.002(3)
C13 0.047(4) 0.069(4) 0.057(4) 0.000(3) 0.002(3) -0.004(3)
C14 0.036(3) 0.070(3) 0.065(4) -0.001(3) 0.009(3) -0.007(3)
C15 0.046(4) 0.088(5) 0.072(4) -0.013(3) 0.000(3) 0.008(3)
C16 0.041(4) 0.122(6) 0.099(5) -0.020(4) 0.010(4) -0.002(4)
C17 0.055(5) 0.169(8) 0.139(8) -0.033(7) 0.018(5) 0.021(6)
C18 0.084(7) 0.158(9) 0.136(8) -0.027(7) -0.018(6) 0.053(7)
C19 0.104(7) 0.098(6) 0.127(7) -0.003(5) -0.017(6) 0.031(5)
C20 0.071(5) 0.082(5) 0.077(5) -0.003(3) -0.003(4) 0.014(4)
C21 0.053(5) 0.157(8) 0.161(8) -0.011(6) 0.030(5) -0.029(5)
C22 0.085(7) 0.245(12) 0.246(14) 0.040(10) -0.007(8) -0.048(8)
C23 0.103(6) 0.089(5) 0.093(5) 0.018(4) 0.012(5) -0.008(4)
C24 0.134(8) 0.107(6) 0.117(6) 0.013(5) -0.005(6) -0.030(5)
C25 0.045(4) 0.079(4) 0.071(5) -0.006(3) 0.009(3) -0.001(3)
C26 0.058(4) 0.079(4) 0.101(6) -0.021(4) 0.005(4) 0.011(3)
C27 0.077(6) 0.092(6) 0.136(8) -0.024(5) 0.004(5) 0.009(4)
C28 0.078(6) 0.078(5) 0.159(9) -0.012(6) 0.009(6) 0.007(4)
C29 0.076(5) 0.074(5) 0.139(7) 0.012(4) 0.009(5) -0.012(4)
C30 0.039(4) 0.077(4) 0.109(6) -0.016(4) 0.002(4) -0.010(3)
C31 0.089(6) 0.131(6) 0.081(5) -0.023(5) 0.019(5) 0.026(5)
C32 0.133(8) 0.133(7) 0.173(9) -0.006(6) 0.077(7) 0.035(6)
C33 0.074(5) 0.082(4) 0.109(6) 0.001(4) 0.024(4) -0.021(4)
C35 0.109(8) 0.111(7) 0.191(11) -0.030(6) 0.045(8) -0.042(6)
C38 0.161(10) 0.188(10) 0.105(8) 0.015(7) 0.040(7) -0.048(8)
C39 0.248(14) 0.158(9) 0.219(13) -0.022(8) 0.136(11) -0.072(9)
C40 0.181(11) 0.377(16) 0.088(7) -0.034(9) 0.068(8) -0.078(11)

loop_
_atom_type_symbol
_atom_type_description
_atom_type_scat_dispersion_real
_atom_type_scat_dispersion_imag
_atom_type_scat_source
C C 0.0033 0.0016 'International Tables Vol C Tables 4.2.6.8 and 6.1.1.4'
H H 0.0000 0.0000 'International Tables Vol C Tables 4.2.6.8 and 6.1.1.4'
N N 0.0061 0.0033 'International Tables Vol C Tables 4.2.6.8 and 6.1.1.4'
O O 0.0106 0.0060 'International Tables Vol C Tables 4.2.6.8 and 6.1.1.4'
Ti Ti 0.2776 0.4457 'International Tables Vol C Tables 4.2.6.8 and 6.1.1.4'

loop_
_geom_angle_atom_site_label_1
_geom_angle_atom_site_label_2
_geom_angle_atom_site_label_3
_geom_angle
_geom_angle_site_symmetry_1
_geom_angle_site_symmetry_3
_geom_angle_publ_flag
C35 C36A H36A 109.5 . . ?
C35 C36A H36B 109.5 . . ?
H36A C36A H36B 109.5 . . ?
C35 C36A H36C 109.5 . . ?
H36A C36A H36C 109.5 . . ?
H36B C36A H36C 109.5 . . ?
C35 C37A H37A 109.5 . . ?
C35 C37A H37B 109.5 . . ?
H37A C37A H37B 109.5 . . ?
C35 C37A H37C 109.5 . . ?
H37A C37A H37C 109.5 . . ?
H37B C37A H37C 109.5 . . ?
C35 C36B H36D 109.5 . . ?
C35 C36B H36E 109.5 . . ?
H36D C36B H36E 109.5 . . ?
C35 C36B H36F 109.5 . . ?
H36D C36B H36F 109.5 . . ?
H36E C36B H36F 109.5 . . ?
C35 C37B H37D 109.5 . . ?
C35 C37B H37E 109.5 . . ?
H37D C37B H37E 109.5 . . ?
C35 C37B H37F 109.5 . . ?
H37D C37B H37F 109.5 . . ?
H37E C37B H37F 109.5 . . ?
C33 C34A H34A 109.5 . . ?
C33 C34A H34B 109.5 . . ?
H34A C34A H34B 109.5 . . ?
C33 C34A H34C 109.5 . . ?
H34A C34A H34C 109.5 . . ?
H34B C34A H34C 109.5 . . ?
C33 C34A H33D 40.7 . . ?
H34A C34A H33D 97.9 . . ?
H34B C34A H33D 146.4 . . ?
H34C C34A H33D 77.8 . . ?
C33 C34B H34D 109.5 . . ?
C33 C34B H34E 109.5 . . ?
H34D C34B H34E 109.5 . . ?
C33 C34B H34F 109.5 . . ?
H34D C34B H34F 109.5 . . ?
H34E C34B H34F 109.5 . . ?
O1 Ti1 O2 111.0(2) . . ?
O1 Ti1 N1 117.2(2) . . ?
O2 Ti1 N1 111.0(2) . . ?
O1 Ti1 N2 110.2(2) . . ?
O2 Ti1 N2 118.0(2) . . ?
N1 Ti1 N2 87.97(19) . . ?
C35 O1 Ti1 157.8(6) . . ?
C38 O2 Ti1 166.0(6) . . ?
C15 N1 C14 116.5(4) . . ?
C15 N1 Ti1 128.3(4) . . ?
C14 N1 Ti1 112.7(3) . . ?
C25 N2 C1 119.4(4) . . ?
C25 N2 Ti1 134.3(4) . . ?
C1 N2 Ti1 106.3(3) . . ?
N2 C1 C2 112.0(4) . . ?
N2 C1 C14 107.8(4) . . ?
C2 C1 C14 112.2(4) . . ?
N2 C1 H1 108.2 . . ?
C2 C1 H1 108.2 . . ?
C14 C1 H1 108.2 . . ?
C3 C2 C7 119.3(5) . . ?
C3 C2 C1 120.2(5) . . ?
C7 C2 C1 120.5(5) . . ?
C4 C3 C2 121.2(6) . . ?
C4 C3 H3 119.4 . . ?
C2 C3 H3 119.4 . . ?
C3 C4 C5 120.2(6) . . ?
C3 C4 H4 119.9 . . ?
C5 C4 H4 119.9 . . ?
C4 C5 C6 118.9(6) . . ?
C4 C5 H5 120.5 . . ?
C6 C5 H5 120.5 . . ?
C5 C6 C7 122.1(6) . . ?
C5 C6 H6 118.9 . . ?
C7 C6 H6 118.9 . . ?
C6 C7 C2 118.1(6) . . ?
C6 C7 C8 122.6(6) . . ?
C2 C7 C8 119.3(5) . . ?
C13 C8 C9 118.3(6) . . ?
C13 C8 C7 120.6(5) . . ?
C9 C8 C7 121.0(6) . . ?
C10 C9 C8 119.5(6) . . ?
C10 C9 H9 120.2 . . ?
C8 C9 H9 120.2 . . ?
C11 C10 C9 121.9(7) . . ?
C11 C10 H10 119.0 . . ?
C9 C10 H10 119.0 . . ?
C10 C11 C12 118.6(7) . . ?
C10 C11 H11 120.7 . . ?
C12 C11 H11 120.7 . . ?
C13 C12 C11 120.9(6) . . ?
C13 C12 H12 119.5 . . ?
C11 C12 H12 119.5 . . ?
C12 C13 C8 120.5(5) . . ?
C12 C13 C14 119.0(5) . . ?
C8 C13 C14 120.4(5) . . ?
N1 C14 C13 114.5(4) . . ?
N1 C14 C1 107.2(4) . . ?
C13 C14 C1 111.7(4) . . ?
N1 C14 H14 107.7 . . ?
C13 C14 H14 107.7 . . ?
C1 C14 H14 107.7 . . ?
C16 C15 C20 120.1(6) . . ?
C16 C15 N1 120.7(6) . . ?
C20 C15 N1 119.2(6) . . ?
C17 C16 C15 119.5(7) . . ?
C17 C16 C21 119.4(7) . . ?
C15 C16 C21 121.1(6) . . ?
C18 C17 C16 120.3(9) . . ?
C18 C17 H17 119.9 . . ?
C16 C17 H17 119.9 . . ?
C17 C18 C19 120.9(9) . . ?
C17 C18 H18 119.6 . . ?
C19 C18 H18 119.6 . . ?
C18 C19 C20 120.8(8) . . ?
C18 C19 H19 119.6 . . ?
C20 C19 H19 119.6 . . ?
C19 C20 C15 118.4(7) . . ?
C19 C20 C23 118.9(7) . . ?
C15 C20 C23 122.6(6) . . ?
C22 C21 C16 118.3(8) . . ?
C22 C21 H21A 107.7 . . ?
C16 C21 H21A 107.7 . . ?
C22 C21 H21B 107.7 . . ?
C16 C21 H21B 107.7 . . ?
H21A C21 H21B 107.1 . . ?
C21 C22 H22A 109.5 . . ?
C21 C22 H22B 109.5 . . ?
H22A C22 H22B 109.5 . . ?
C21 C22 H22C 109.5 . . ?
H22A C22 H22C 109.5 . . ?
H22B C22 H22C 109.5 . . ?
C20 C23 C24 114.5(7) . . ?
C20 C23 H23A 108.6 . . ?
C24 C23 H23A 108.6 . . ?
C20 C23 H23B 108.6 . . ?
C24 C23 H23B 108.6 . . ?
H23A C23 H23B 107.6 . . ?
C23 C24 H24A 109.5 . . ?
C23 C24 H24B 109.5 . . ?
H24A C24 H24B 109.5 . . ?
C23 C24 H24C 109.5 . . ?
H24A C24 H24C 109.5 . . ?
H24B C24 H24C 109.5 . . ?
C30 C25 C26 119.7(6) . . ?
C30 C25 N2 120.8(6) . . ?
C26 C25 N2 119.4(6) . . ?
C27 C26 C25 119.1(8) . . ?
C27 C26 C31 118.7(7) . . ?
C25 C26 C31 122.1(6) . . ?
C28 C27 C26 121.4(8) . . ?
C28 C27 H27 119.3 . . ?
C26 C27 H27 119.3 . . ?
C27 C28 C29 120.3(8) . . ?
C27 C28 H28 119.9 . . ?
C29 C28 H28 119.9 . . ?
C28 C29 C30 120.9(8) . . ?
C28 C29 H29 119.5 . . ?
C30 C29 H29 119.5 . . ?
C25 C30 C29 118.2(7) . . ?
C25 C30 C33 123.6(6) . . ?
C29 C30 C33 117.8(7) . . ?
C26 C31 C32 115.5(7) . . ?
C26 C31 H31A 108.4 . . ?
C32 C31 H31A 108.4 . . ?
C26 C31 H31B 108.4 . . ?
C32 C31 H31B 108.4 . . ?
H31A C31 H31B 107.5 . . ?
C31 C32 H32A 109.5 . . ?
C31 C32 H32B 109.5 . . ?
H32A C32 H32B 109.5 . . ?
C31 C32 H32C 109.5 . . ?
H32A C32 H32C 109.5 . . ?
H32B C32 H32C 109.5 . . ?
C34A C33 C34B 44.2(16) . . ?
C34A C33 C30 114.8(14) . . ?
C34B C33 C30 116.1(8) . . ?
C34A C33 H33A 108.6 . . ?
C34B C33 H33A 66.7 . . ?
C30 C33 H33A 108.6 . . ?
C34A C33 H33B 108.6 . . ?
C34B C33 H33B 134.5 . . ?
C30 C33 H33B 108.6 . . ?
H33A C33 H33B 107.5 . . ?
C34A C33 H33C 136.1 . . ?
C34B C33 H33C 108.1 . . ?
C30 C33 H33C 108.2 . . ?
H33A C33 H33C 46.5 . . ?
H33B C33 H33C 63.6 . . ?
C34A C33 H33D 67.4 . . ?
C34B C33 H33D 108.4 . . ?
C30 C33 H33D 108.4 . . ?
H33A C33 H33D 140.3 . . ?
H33B C33 H33D 46.0 . . ?
H33C C33 H33D 107.4 . . ?
C37B C35 O1 120(3) . . ?
C37B C35 C37A 126(3) . . ?
O1 C35 C37A 113.4(8) . . ?
C37B C35 C36A 49(3) . . ?
O1 C35 C36A 107.6(11) . . ?
C37A C35 C36A 118.3(10) . . ?
C37B C35 C36B 97(3) . . ?
O1 C35 C36B 100(2) . . ?
C37A C35 C36B 77(2) . . ?
C36A C35 C36B 51(2) . . ?
C37B C35 H35A 56.5 . . ?
O1 C35 H35A 105.5 . . ?
C37A C35 H35A 105.5 . . ?
C36A C35 H35A 105.5 . . ?
C36B C35 H35A 150.2 . . ?
C39 C38 O2 114.8(10) . . ?
C39 C38 C40 118.6(10) . . ?
O2 C38 C40 111.4(9) . . ?
C39 C38 H38 103.2 . . ?
O2 C38 H38 103.2 . . ?
C40 C38 H38 103.2 . . ?
C38 C39 H39A 109.5 . . ?
C38 C39 H39B 109.5 . . ?
H39A C39 H39B 109.5 . . ?
C38 C39 H39C 109.5 . . ?
H39A C39 H39C 109.5 . . ?
H39B C39 H39C 109.5 . . ?
C38 C40 H40A 109.5 . . ?
C38 C40 H40B 109.5 . . ?
H40A C40 H40B 109.5 . . ?
C38 C40 H40C 109.5 . . ?
H40A C40 H40C 109.5 . . ?
H40B C40 H40C 109.5 . . ?

loop_
_geom_bond_atom_site_label_1
_geom_bond_atom_site_label_2
_geom_bond_distance
_geom_bond_site_symmetry_2
_geom_bond_publ_flag
C36A C35 1.447(17) . ?
C36A H36A 0.9600 . ?
C36A H36B 0.9600 . ?
C36A H36C 0.9600 . ?
C37A C35 1.444(13) . ?
C37A H37A 0.9600 . ?
C37A H37B 0.9600 . ?
C37A H37C 0.9600 . ?
C36B C35 1.52(5) . ?
C36B H36D 0.9600 . ?
C36B H36E 0.9600 . ?
C36B H36F 0.9600 . ?
C37B C35 1.39(6) . ?
C37B H37D 0.9600 . ?
C37B H37E 0.9600 . ?
C37B H37F 0.9600 . ?
C34A C33 1.42(2) . ?
C34A H34A 0.9600 . ?
C34A H34B 0.9600 . ?
C34A H34C 0.9600 . ?
C34A H33D 1.3743 . ?
C34B C33 1.468(14) . ?
C34B H34D 0.9600 . ?
C34B H34E 0.9600 . ?
C34B H34F 0.9600 . ?
Ti1 O1 1.736(4) . ?
Ti1 O2 1.774(4) . ?
Ti1 N1 1.896(4) . ?
Ti1 N2 1.901(4) . ?
O1 C35 1.418(10) . ?
O2 C38 1.406(10) . ?
N1 C15 1.427(6) . ?
N1 C14 1.485(6) . ?
N2 C25 1.414(7) . ?
N2 C1 1.506(6) . ?
C1 C2 1.510(7) . ?
C1 C14 1.544(7) . ?
C1 H1 0.9800 . ?
C2 C3 1.382(7) . ?
C2 C7 1.393(7) . ?
C3 C4 1.365(8) . ?
C3 H3 0.9300 . ?
C4 C5 1.365(8) . ?
C4 H4 0.9300 . ?
C5 C6 1.377(8) . ?
C5 H5 0.9300 . ?
C6 C7 1.377(8) . ?
C6 H6 0.9300 . ?
C7 C8 1.451(8) . ?
C8 C13 1.377(7) . ?
C8 C9 1.407(7) . ?
C9 C10 1.374(9) . ?
C9 H9 0.9300 . ?
C10 C11 1.353(9) . ?
C10 H10 0.9300 . ?
C11 C12 1.385(8) . ?
C11 H11 0.9300 . ?
C12 C13 1.372(7) . ?
C12 H12 0.9300 . ?
C13 C14 1.503(7) . ?
C14 H14 0.9800 . ?
C15 C16 1.388(8) . ?
C15 C20 1.399(8) . ?
C16 C17 1.375(10) . ?
C16 C21 1.504(9) . ?
C17 C18 1.358(11) . ?
C17 H17 0.9300 . ?
C18 C19 1.364(12) . ?
C18 H18 0.9300 . ?
C19 C20 1.379(9) . ?
C19 H19 0.9300 . ?
C20 C23 1.487(9) . ?
C21 C22 1.424(10) . ?
C21 H21A 0.9700 . ?
C21 H21B 0.9700 . ?
C22 H22A 0.9600 . ?
C22 H22B 0.9600 . ?
C22 H22C 0.9600 . ?
C23 C24 1.519(8) . ?
C23 H23A 0.9700 . ?
C23 H23B 0.9700 . ?
C24 H24A 0.9600 . ?
C24 H24B 0.9600 . ?
C24 H24C 0.9600 . ?
C25 C30 1.396(8) . ?
C25 C26 1.400(8) . ?
C26 C27 1.383(9) . ?
C26 C31 1.497(9) . ?
C27 C28 1.353(10) . ?
C27 H27 0.9300 . ?
C28 C29 1.359(10) . ?
C28 H28 0.9300 . ?
C29 C30 1.411(8) . ?
C29 H29 0.9300 . ?
C30 C33 1.490(9) . ?
C31 C32 1.518(10) . ?
C31 H31A 0.9700 . ?
C31 H31B 0.9700 . ?
C32 H32A 0.9600 . ?
C32 H32B 0.9600 . ?
C32 H32C 0.9600 . ?
C33 H33A 0.9700 . ?
C33 H33B 0.9700 . ?
C33 H33C 0.9700 . ?
C33 H33D 0.9700 . ?
C35 H35A 0.9800 . ?
C38 C39 1.370(10) . ?
C38 C40 1.447(12) . ?
C38 H38 0.9800 . ?
C39 H39A 0.9600 . ?
C39 H39B 0.9600 . ?
C39 H39C 0.9600 . ?
C40 H40A 0.9600 . ?
C40 H40B 0.9600 . ?
C40 H40C 0.9600 . ?
